data_7006218
loop_
_publ_author_name
'S\'anchez-M\'endez, Alberto'
'Ortiz, Alba M.'
'de Jes\'us, Ernesto'
'Flores, Juan C.'
'G\'omez-Sal, Pilar'

_publ_section_title
;
 Dendronized scorpionate complexes of molybdenum in low and high
 oxidation states.
;
_journal_issue 48
_journal_name_full 'Dalton transactions (Cambridge, England : 2003)'
_journal_page_first 5658
_journal_page_last 5669
_journal_paper_doi 10.1039/b710125b
_journal_year 2007
_chemical_compound_source 'synthesis as described'
_chemical_formula_moiety 'C22 H22 Mo1 N4 O4'
_chemical_formula_sum 'C22 H22 Mo N4 O4'
_chemical_formula_weight 502.38
_chemical_name_systematic
;
?
;
_space_group_IT_number 14
_symmetry_cell_setting monoclinic
_symmetry_Int_Tables_number 14
_symmetry_space_group_name_Hall '-P 2yn'
_symmetry_space_group_name_H-M 'P 1 21/n 1'
_atom_sites_solution_hydrogens geom
_atom_sites_solution_primary direct
_atom_sites_solution_secondary difmap
_audit_conform_dict_location ftp://ftp.iucr.org/pub/cif_core.dic
_audit_conform_dict_name cif_core.dic
_audit_conform_dict_version 2.2
_audit_creation_date 2007-05-17T18:35:13-00:00
_audit_creation_method 'WinGX routine CIF_UPDATE'
_cell_angle_alpha 90
_cell_angle_beta 96.271(5)
_cell_angle_gamma 90
_cell_formula_units_Z 4
_cell_length_a 12.651(5)
_cell_length_b 12.999(5)
_cell_length_c 13.437(5)
_cell_measurement_reflns_used 253
_cell_measurement_temperature 200(2)
_cell_measurement_theta_max 20.809
_cell_measurement_theta_min 3.36
_cell_measurement_wavelength 0.71073
_cell_volume 2196.5(15)
_computing_cell_refinement 'Dirax/lsq (Duisenberg & Schreurs, 1989-2000)'
_computing_data_collection 'Collect (Nonius BV, 1997-2000)'
_computing_data_reduction 'EvalCCD (Duisenberg & Schreurs 1990-2000)'
_computing_molecular_graphics 'Ortep-3 for Windows (Farrugia, 1997)'
_computing_publication_material 'WinGX publication routines (Farrugia, 1999)'
_computing_structure_refinement 'SHELXL-97 (Sheldrick, 1997)'
_computing_structure_solution 'SHELXS-97 (Sheldrick, 1997)'
_diffrn_ambient_temperature 200(2)
_diffrn_detector 'CCD plate'
_diffrn_measured_fraction_theta_full 0.998
_diffrn_measured_fraction_theta_max 0.998
_diffrn_measurement_device '95mm CCD camera on \k-goniostat'
_diffrn_measurement_device_type KappaCCD
_diffrn_measurement_method 'CCD rotation images, thick slices'
_diffrn_orient_matrix_type X=UH
_diffrn_orient_matrix_UB_11 0.01
_diffrn_orient_matrix_UB_12 0
_diffrn_orient_matrix_UB_13 0
_diffrn_orient_matrix_UB_21 0
_diffrn_orient_matrix_UB_22 0.01
_diffrn_orient_matrix_UB_23 0
_diffrn_orient_matrix_UB_31 0
_diffrn_orient_matrix_UB_32 0
_diffrn_orient_matrix_UB_33 0.01
_diffrn_radiation_monochromator graphite
_diffrn_radiation_probe x-ray
_diffrn_radiation_type MoK\a
_diffrn_radiation_wavelength 0.71069
_diffrn_reflns_av_R_equivalents 0.1094
_diffrn_reflns_av_unetI/netI 0.0479
_diffrn_reflns_limit_h_max 16
_diffrn_reflns_limit_h_min -16
_diffrn_reflns_limit_k_max 16
_diffrn_reflns_limit_k_min -16
_diffrn_reflns_limit_l_max 17
_diffrn_reflns_limit_l_min -17
_diffrn_reflns_number 42259
_diffrn_reflns_theta_full 27.51
_diffrn_reflns_theta_max 27.51
_diffrn_reflns_theta_min 3.05
_diffrn_source 'Enraf Nonius FR590'
_exptl_absorpt_coefficient_mu 0.633
_exptl_absorpt_correction_type none
_exptl_crystal_colour yellow
_exptl_crystal_density_diffrn 1.519
_exptl_crystal_density_method 'not measured'
_exptl_crystal_description prism
_exptl_crystal_F_000 1024
_exptl_crystal_size_max 0.4
_exptl_crystal_size_mid 0.4
_exptl_crystal_size_min 0.3
_refine_diff_density_max 0.388
_refine_diff_density_min -1.024
_refine_diff_density_rms 0.128
_refine_ls_extinction_method none
_refine_ls_goodness_of_fit_ref 1.131
_refine_ls_hydrogen_treatment mixed
_refine_ls_matrix_type full
_refine_ls_number_parameters 368
_refine_ls_number_reflns 5053
_refine_ls_number_restraints 0
_refine_ls_restrained_S_all 1.131
_refine_ls_R_factor_all 0.054
_refine_ls_R_factor_gt 0.0358
_refine_ls_shift/su_max 0.008
_refine_ls_shift/su_mean 0
_refine_ls_structure_factor_coef Fsqd
_refine_ls_weighting_details 'calc w=1/[\s^2^(Fo^2^)+(0.0464P)^2^+0.3255P] where P=(Fo^2^+2Fc^2^)/3'
_refine_ls_weighting_scheme calc
_refine_ls_wR_factor_gt 0.0814
_refine_ls_wR_factor_ref 0.0895
_reflns_number_gt 4008
_reflns_number_total 5053
_reflns_threshold_expression >2sigma(I)
_cod_data_source_file b710125b.txt
_cod_data_source_block 13
_cod_database_code 7006218

loop_
_symmetry_equiv_pos_as_xyz
'x, y, z'
'-x+1/2, y+1/2, -z+1/2'
'-x, -y, -z'
'x-1/2, -y-1/2, z-1/2'

loop_
_atom_site_label
_atom_site_type_symbol
_atom_site_fract_x
_atom_site_fract_y
_atom_site_fract_z
_atom_site_U_iso_or_equiv
_atom_site_adp_type
_atom_site_occupancy
_atom_site_symmetry_multiplicity
_atom_site_calc_flag
_atom_site_refinement_flags
_atom_site_disorder_assembly
_atom_site_disorder_group
Mo1 Mo 0.801751(16) 0.321460(15) -0.071067(15) 0.01900(8) Uani 1 1 d . . .
N1 N 0.72518(16) 0.45114(15) 0.01556(15) 0.0206(4) Uani 1 1 d . . .
N2 N 0.64487(16) 0.43611(14) 0.07709(15) 0.0191(4) Uani 1 1 d . . .
N3 N 0.64610(16) 0.24249(15) -0.03756(15) 0.0205(4) Uani 1 1 d . . .
N4 N 0.59372(16) 0.25906(15) 0.04615(14) 0.0198(4) Uani 1 1 d . . .
O1 O 0.96648(18) 0.2300(2) 0.10242(17) 0.0512(6) Uani 1 1 d . . .
O2 O 0.70590(17) 0.39946(18) -0.28750(15) 0.0436(5) Uani 1 1 d . . .
O3 O 1.00642(16) 0.43100(18) -0.12979(17) 0.0440(5) Uani 1 1 d . . .
O4 O 0.89048(17) 0.13950(16) -0.18930(16) 0.0404(5) Uani 1 1 d . . .
C1 C 0.7296(2) 0.55361(18) 0.00300(18) 0.0227(5) Uani 1 1 d . . .
C2 C 0.6556(2) 0.6032(2) 0.05783(19) 0.0258(5) Uani 1 1 d . . .
C3 C 0.60306(19) 0.52759(18) 0.10418(18) 0.0216(5) Uani 1 1 d . . .
C4 C 0.8013(3) 0.6029(2) -0.0646(2) 0.0337(6) Uani 1 1 d . . .
C5 C 0.5164(2) 0.5364(2) 0.1718(2) 0.0293(6) Uani 1 1 d . . .
C6 C 0.5880(2) 0.16959(18) -0.08979(18) 0.0229(5) Uani 1 1 d . . .
C7 C 0.5017(2) 0.1390(2) -0.0390(2) 0.0262(5) Uani 1 1 d . . .
C8 C 0.5069(2) 0.19660(19) 0.04679(19) 0.0240(5) Uani 1 1 d . . .
C9 C 0.6137(3) 0.1294(3) -0.1893(2) 0.0350(7) Uani 1 1 d . . .
C10 C 0.4362(3) 0.1958(3) 0.1289(3) 0.0396(7) Uani 1 1 d . . .
C11 C 0.6274(2) 0.33669(18) 0.12205(18) 0.0211(5) Uani 1 1 d . . .
C12 C 0.7202(3) 0.3035(2) 0.2007(2) 0.0319(6) Uani 1 1 d . . .
C13 C 0.7196(2) 0.36795(19) 0.29449(19) 0.0251(5) Uani 1 1 d . . .
C14 C 0.7698(2) 0.4633(2) 0.3038(2) 0.0349(6) Uani 1 1 d . . .
C15 C 0.7593(3) 0.5237(2) 0.3883(3) 0.0454(9) Uani 1 1 d . . .
C16 C 0.7026(3) 0.4896(3) 0.4628(2) 0.0468(8) Uani 1 1 d . . .
C17 C 0.6545(3) 0.3955(3) 0.4551(2) 0.0444(8) Uani 1 1 d . . .
C18 C 0.6626(3) 0.3344(2) 0.3715(2) 0.0340(6) Uani 1 1 d . . .
C21 C 0.9007(2) 0.2638(2) 0.0461(2) 0.0302(6) Uani 1 1 d . . .
C22 C 0.7325(2) 0.37383(19) -0.2072(2) 0.0253(5) Uani 1 1 d . . .
C23 C 0.9297(2) 0.3930(2) -0.1050(2) 0.0283(6) Uani 1 1 d . . .
C24 C 0.8551(2) 0.2066(2) -0.1449(2) 0.0275(6) Uani 1 1 d . . .
H121 H 0.789(3) 0.313(3) 0.172(3) 0.059(11) Uiso 1 1 d . . .
H53 H 0.538(3) 0.509(3) 0.239(3) 0.046(9) Uiso 1 1 d . . .
H11 H 0.569(2) 0.3472(19) 0.158(2) 0.014(6) Uiso 1 1 d . . .
H14 H 0.807(3) 0.482(2) 0.255(2) 0.034(8) Uiso 1 1 d . . .
H17 H 0.613(3) 0.372(3) 0.510(3) 0.056(10) Uiso 1 1 d . . .
H51 H 0.453(3) 0.497(3) 0.148(3) 0.060(11) Uiso 1 1 d . . .
H7 H 0.452(2) 0.091(2) -0.060(2) 0.027(7) Uiso 1 1 d . . .
H122 H 0.715(3) 0.231(3) 0.215(3) 0.049(10) Uiso 1 1 d . . .
H92 H 0.683(3) 0.098(3) -0.181(3) 0.060(11) Uiso 1 1 d . . .
H42 H 0.775(3) 0.582(3) -0.139(3) 0.063(11) Uiso 1 1 d . . .
H18 H 0.628(2) 0.267(3) 0.368(2) 0.041(9) Uiso 1 1 d . . .
H102 H 0.404(3) 0.265(3) 0.141(3) 0.057(11) Uiso 1 1 d . . .
H3 H 0.639(2) 0.672(2) 0.056(2) 0.031(8) Uiso 1 1 d . . .
H41 H 0.873(3) 0.581(3) -0.056(3) 0.055(11) Uiso 1 1 d . . .
H103 H 0.472(3) 0.182(3) 0.189(4) 0.066(13) Uiso 1 1 d . . .
H15 H 0.798(3) 0.578(4) 0.394(4) 0.084(14) Uiso 1 1 d . . .
H43 H 0.796(3) 0.674(4) -0.061(3) 0.077(16) Uiso 1 1 d . . .
H93 H 0.560(3) 0.089(3) -0.221(3) 0.057(11) Uiso 1 1 d . . .
H91 H 0.637(3) 0.177(3) -0.231(3) 0.049(11) Uiso 1 1 d . . .
H52 H 0.498(3) 0.598(3) 0.180(3) 0.057(11) Uiso 1 1 d . . .
H101 H 0.380(3) 0.155(3) 0.111(3) 0.063(12) Uiso 1 1 d . . .
H16 H 0.698(3) 0.534(4) 0.537(4) 0.092(15) Uiso 1 1 d . . .

loop_
_atom_site_aniso_label
_atom_site_aniso_U_11
_atom_site_aniso_U_22
_atom_site_aniso_U_33
_atom_site_aniso_U_23
_atom_site_aniso_U_13
_atom_site_aniso_U_12
Mo1 0.02156(12) 0.02049(12) 0.01568(12) -0.00014(8) 0.00537(8) 0.00166(8)
N1 0.0245(10) 0.0214(10) 0.0164(10) -0.0005(8) 0.0039(8) -0.0001(8)
N2 0.0219(10) 0.0179(10) 0.0178(10) -0.0010(8) 0.0039(8) 0.0012(8)
N3 0.0257(11) 0.0204(10) 0.0161(10) -0.0007(8) 0.0059(8) 0.0016(8)
N4 0.0270(10) 0.0193(10) 0.0143(10) -0.0018(8) 0.0077(8) 0.0001(8)
O1 0.0412(13) 0.0739(17) 0.0368(13) 0.0077(12) -0.0044(10) 0.0164(12)
O2 0.0477(13) 0.0590(14) 0.0240(11) 0.0106(10) 0.0031(9) 0.0102(11)
O3 0.0321(11) 0.0552(14) 0.0463(13) 0.0059(11) 0.0113(10) -0.0098(10)
O4 0.0527(13) 0.0308(10) 0.0412(12) -0.0069(9) 0.0207(10) 0.0082(10)
C1 0.0256(12) 0.0220(12) 0.0203(12) 0.0007(10) 0.0012(10) -0.0006(10)
C2 0.0346(14) 0.0160(12) 0.0267(14) -0.0004(10) 0.0034(11) 0.0037(11)
C3 0.0242(12) 0.0222(12) 0.0178(12) -0.0014(9) 0.0004(10) 0.0047(10)
C4 0.0449(18) 0.0243(14) 0.0342(16) 0.0017(12) 0.0148(13) -0.0038(13)
C5 0.0319(15) 0.0266(14) 0.0308(15) -0.0030(12) 0.0102(12) 0.0059(12)
C6 0.0287(13) 0.0209(12) 0.0188(12) -0.0019(9) 0.0015(10) 0.0007(10)
C7 0.0269(13) 0.0248(13) 0.0267(14) -0.0005(11) 0.0026(11) -0.0051(11)
C8 0.0257(13) 0.0216(13) 0.0255(13) 0.0031(10) 0.0062(11) -0.0009(10)
C9 0.0424(18) 0.0392(17) 0.0246(15) -0.0125(13) 0.0092(13) -0.0070(15)
C10 0.0424(18) 0.0443(19) 0.0351(18) -0.0022(14) 0.0188(15) -0.0105(15)
C11 0.0280(13) 0.0198(12) 0.0161(12) -0.0013(9) 0.0055(10) 0.0002(10)
C12 0.0461(17) 0.0291(15) 0.0195(13) -0.0021(11) -0.0012(12) 0.0132(12)
C13 0.0313(14) 0.0236(13) 0.0199(13) -0.0003(10) -0.0005(10) 0.0054(10)
C14 0.0339(15) 0.0350(15) 0.0341(16) 0.0121(13) -0.0043(13) -0.0046(12)
C15 0.060(2) 0.0201(14) 0.049(2) -0.0024(13) -0.0285(17) -0.0066(14)
C16 0.066(2) 0.0405(18) 0.0306(16) -0.0131(14) -0.0078(15) 0.0139(16)
C17 0.0511(19) 0.060(2) 0.0226(15) -0.0059(14) 0.0078(14) 0.0012(16)
C18 0.0466(17) 0.0335(16) 0.0214(14) -0.0008(11) 0.0012(12) -0.0094(13)
C21 0.0328(14) 0.0344(15) 0.0246(14) 0.0013(11) 0.0084(12) 0.0015(12)
C22 0.0251(12) 0.0254(13) 0.0270(14) -0.0024(10) 0.0105(11) 0.0023(10)
C23 0.0291(14) 0.0316(14) 0.0242(13) 0.0009(11) 0.0034(11) 0.0018(11)
C24 0.0306(14) 0.0289(13) 0.0238(13) 0.0033(11) 0.0076(11) 0.0008(11)

loop_
_atom_type_symbol
_atom_type_description
_atom_type_scat_dispersion_real
_atom_type_scat_dispersion_imag
_atom_type_scat_source
C C 0.0033 0.0016 'International Tables Vol C Tables 4.2.6.8 and 6.1.1.4'
H H 0 0 'International Tables Vol C Tables 4.2.6.8 and 6.1.1.4'
N N 0.0061 0.0033 'International Tables Vol C Tables 4.2.6.8 and 6.1.1.4'
O O 0.0106 0.006 'International Tables Vol C Tables 4.2.6.8 and 6.1.1.4'
Mo Mo -1.6832 0.6857 'International Tables Vol C Tables 4.2.6.8 and 6.1.1.4'

loop_
_exptl_crystal_face_index_h
_exptl_crystal_face_index_k
_exptl_crystal_face_index_l
_exptl_crystal_face_perp_dist
-5 -2 1 0.168
0 3 -4 0.092
2 -1 2 0.235
-1 8 5 0.038
0 -3 -2 0.167
-1 12 9 0.102
3 -8 4 0.187

loop_
_geom_angle_atom_site_label_1
_geom_angle_atom_site_label_2
_geom_angle_atom_site_label_3
_geom_angle
_geom_angle_site_symmetry_1
_geom_angle_site_symmetry_3
_geom_angle_publ_flag
C24 Mo1 C23 84.51(11) . . ?
C24 Mo1 C21 83.95(11) . . ?
C23 Mo1 C21 84.35(11) . . ?
C24 Mo1 C22 86.47(11) . . ?
C23 Mo1 C22 85.33(11) . . ?
C21 Mo1 C22 166.53(10) . . ?
C24 Mo1 N3 96.24(9) . . ?
C23 Mo1 N3 176.96(9) . . ?
C21 Mo1 N3 98.65(9) . . ?
C22 Mo1 N3 91.77(9) . . ?
C24 Mo1 N1 175.37(9) . . ?
C23 Mo1 N1 99.94(9) . . ?
C21 Mo1 N1 97.70(9) . . ?
C22 Mo1 N1 92.58(9) . . ?
N3 Mo1 N1 79.25(7) . . ?
C1 N1 N2 104.88(19) . . ?
C1 N1 Mo1 129.16(16) . . ?
N2 N1 Mo1 124.60(14) . . ?
C3 N2 N1 111.40(18) . . ?
C3 N2 C11 125.6(2) . . ?
N1 N2 C11 121.70(18) . . ?
C6 N3 N4 104.49(19) . . ?
C6 N3 Mo1 129.74(16) . . ?
N4 N3 Mo1 125.73(15) . . ?
C8 N4 N3 111.67(19) . . ?
C8 N4 C11 125.3(2) . . ?
N3 N4 C11 123.00(19) . . ?
N1 C1 C2 110.4(2) . . ?
N1 C1 C4 122.5(2) . . ?
C2 C1 C4 127.1(2) . . ?
C3 C2 C1 107.0(2) . . ?
N2 C3 C2 106.3(2) . . ?
N2 C3 C5 123.8(2) . . ?
C2 C3 C5 129.8(2) . . ?
N3 C6 C7 110.7(2) . . ?
N3 C6 C9 123.2(2) . . ?
C7 C6 C9 126.0(2) . . ?
C8 C7 C6 106.6(2) . . ?
N4 C8 C7 106.5(2) . . ?
N4 C8 C10 123.7(2) . . ?
C7 C8 C10 129.7(3) . . ?
N2 C11 N4 111.65(19) . . ?
N2 C11 C12 113.1(2) . . ?
N4 C11 C12 115.1(2) . . ?
C13 C12 C11 109.9(2) . . ?
C14 C13 C18 118.7(3) . . ?
C14 C13 C12 121.6(3) . . ?
C18 C13 C12 119.7(3) . . ?
C13 C14 C15 119.3(3) . . ?
C16 C15 C14 121.1(3) . . ?
C17 C16 C15 120.0(3) . . ?
C16 C17 C18 120.2(3) . . ?
C17 C18 C13 120.7(3) . . ?
O1 C21 Mo1 170.4(2) . . ?
O2 C22 Mo1 171.2(2) . . ?
O3 C23 Mo1 175.8(2) . . ?
O4 C24 Mo1 177.6(2) . . ?

loop_
_geom_bond_atom_site_label_1
_geom_bond_atom_site_label_2
_geom_bond_distance
_geom_bond_site_symmetry_2
_geom_bond_publ_flag
Mo1 C24 1.954(3) . ?
Mo1 C23 1.963(3) . ?
Mo1 C21 2.044(3) . ?
Mo1 C22 2.056(3) . ?
Mo1 N3 2.308(2) . ?
Mo1 N1 2.320(2) . ?
N1 C1 1.344(3) . ?
N1 N2 1.392(3) . ?
N2 C3 1.367(3) . ?
N2 C11 1.454(3) . ?
N3 C6 1.348(3) . ?
N3 N4 1.383(3) . ?
N4 C8 1.366(3) . ?
N4 C11 1.465(3) . ?
O1 C21 1.149(3) . ?
O2 C22 1.144(3) . ?
O3 C23 1.170(3) . ?
O4 C24 1.172(3) . ?
C1 C2 1.409(4) . ?
C1 C4 1.496(4) . ?
C2 C3 1.373(4) . ?
C3 C5 1.503(4) . ?
C6 C7 1.407(4) . ?
C6 C9 1.505(4) . ?
C7 C8 1.370(4) . ?
C8 C10 1.495(4) . ?
C11 C12 1.552(4) . ?
C12 C13 1.514(4) . ?
C13 C14 1.392(4) . ?
C13 C18 1.394(4) . ?
C14 C15 1.398(5) . ?
C15 C16 1.368(5) . ?
C16 C17 1.364(5) . ?
C17 C18 1.389(4) . ?
